data_4307402
loop_
_publ_author_name
'Diptikanta Swain'
'Tayur N. Guru Row'

_publ_contact_author_address
;
Solid State and Structural Chemistry Unit
Indian Institute of Science
Bangalore 560 012. Karnataka.
INDIA.
;
_publ_contact_author_email ssctng@sscu.iisc.ernet.in
_publ_contact_author_fax '(91)803601310 '
_publ_contact_author_name
;
 'Prof. T. N. Guru Row'
;
_publ_contact_author_phone (91)802932796
_publ_section_title
;
Analysis of Phase Transition Pathways in X3H(SO4)2 (X = Rb, NH4, K, Na):
Variable Temperature Single-Crystal X-ray Diffraction Studies#
;
_journal_name_full 'Inorganic Chemistry'
_journal_page_first 4411
_journal_page_last 4421
_journal_paper_doi 10.1021/ic061901x
_journal_volume 46
_journal_year 2007
_chemical_compound_source 'see text'
_chemical_formula_moiety 'H O4 S, O4 S, 3(Na)'
_chemical_formula_sum 'H Na3 O8 S2'
_chemical_formula_weight 262.12
_chemical_name_systematic ' ?'
_space_group_IT_number 14
_symmetry_cell_setting monoclinic
_symmetry_Int_Tables_number 14
_symmetry_space_group_name_Hall '-P 2ybc'
_symmetry_space_group_name_H-M 'P 1 21/c 1'
_atom_sites_solution_hydrogens geom
_atom_sites_solution_primary direct
_atom_sites_solution_secondary difmap
_cell_angle_alpha 90.00
_cell_angle_beta 108.7460(10)
_cell_angle_gamma 90.00
_cell_formula_units_Z 4
_cell_length_a 8.6362(8)
_cell_length_b 9.6156(9)
_cell_length_c 9.0702(8)
_cell_measurement_reflns_used 850
_cell_measurement_temperature 100(2)
_cell_measurement_theta_max 27.960
_cell_measurement_theta_min 0.9525
_cell_volume 713.25(11)
_computing_cell_refinement 'Bruker SMART'
_computing_data_collection 'Bruker SMART'
_computing_data_reduction 'Bruker SAINT'
_computing_molecular_graphics 'Ortep-3 for Windows (Farrugia, 1997) and CAMERON (Farrugia, 1999)'
_computing_publication_material 'WinGx (Farrugia, 1999) and PLATON (Spek, 1990)'
_computing_structure_refinement 'SHELXL-97 (Sheldrick, 1997)'
_computing_structure_solution 'SHELXL-97 (Sheldrick, 1997)'
_diffrn_ambient_temperature 100(2)
_diffrn_measured_fraction_theta_full 1.000
_diffrn_measured_fraction_theta_max 0.931
_diffrn_measurement_device_type 'Bruker SMART CCD area detector'
_diffrn_measurement_method '\f and \w scans'
_diffrn_radiation_monochromator graphite
_diffrn_radiation_probe x-ray
_diffrn_radiation_source 'fine-focus sealed tube'
_diffrn_radiation_type MoK\a
_diffrn_radiation_wavelength 0.71073
_diffrn_reflns_av_R_equivalents 0.0239
_diffrn_reflns_av_sigmaI/netI 0.0166
_diffrn_reflns_limit_h_max 10
_diffrn_reflns_limit_h_min -10
_diffrn_reflns_limit_k_max 12
_diffrn_reflns_limit_k_min -11
_diffrn_reflns_limit_l_max 11
_diffrn_reflns_limit_l_min -11
_diffrn_reflns_number 7050
_diffrn_reflns_reduction_process ' ?'
_diffrn_reflns_theta_full 25.00
_diffrn_reflns_theta_max 27.16
_diffrn_reflns_theta_min 2.49
_exptl_absorpt_coefficient_mu 0.938
_exptl_absorpt_correction_T_max 0.8346
_exptl_absorpt_correction_T_min 0.7661
_exptl_absorpt_correction_type empirical
_exptl_absorpt_process_details 'SADABS, Bruker, 1996'
_exptl_crystal_colour colourless
_exptl_crystal_density_diffrn 2.441
_exptl_crystal_density_method 'not measured'
_exptl_crystal_description block
_exptl_crystal_F_000 520
_exptl_crystal_size_max 0.30
_exptl_crystal_size_mid 0.25
_exptl_crystal_size_min 0.20
_refine_diff_density_max 0.433
_refine_diff_density_min -0.616
_refine_diff_density_rms 0.082
_refine_ls_extinction_coef 0.059(3)
_refine_ls_extinction_expression Fc^*^=kFc[1+0.001xFc^2^\l^3^/sin(2\q)]^-1/4^
_refine_ls_extinction_method SHELXL
_refine_ls_goodness_of_fit_ref 1.157
_refine_ls_hydrogen_treatment mixed
_refine_ls_matrix_type full
_refine_ls_number_parameters 126
_refine_ls_number_reflns 1475
_refine_ls_number_restraints 0
_refine_ls_restrained_S_all 1.157
_refine_ls_R_factor_all 0.0228
_refine_ls_R_factor_gt 0.0222
_refine_ls_shift/su_max 0.000
_refine_ls_shift/su_mean 0.000
_refine_ls_structure_factor_coef Fsqd
_refine_ls_weighting_details 'calc w=1/[\s^2^(Fo^2^)+(0.0368P)^2^+0.3869P] where P=(Fo^2^+2Fc^2^)/3'
_refine_ls_weighting_scheme calc
_refine_ls_wR_factor_gt 0.0662
_refine_ls_wR_factor_ref 0.0667
_reflns_number_gt 1446
_reflns_number_total 1475
_reflns_threshold_expression >2sigma(I)
_cod_data_source_file ic061901x-file005.cif
_cod_data_source_block na3hs10m
_cod_depositor_comments
;
The following automatic conversions were performed:
'_symmetry_cell_setting' value 'Monoclinic' changed to 'monoclinic'
according to '/home/saulius/struct/CIF-dictionaries/cif_core.dic'
dictionary named 'cif_core.dic' version 2.4.1 from 2010-06-29.

Automatic conversion script
Id: cif_fix_enum 1527 2010-12-29 10:47:43Z saulius 
;
_cod_original_sg_symbol_H-M 'P 21/c'
_cod_database_code 4307402

loop_
_symmetry_equiv_pos_as_xyz
'x, y, z'
'-x, y+1/2, -z+1/2'
'-x, -y, -z'
'x, -y-1/2, z-1/2'

loop_
_atom_site_label
_atom_site_type_symbol
_atom_site_fract_x
_atom_site_fract_y
_atom_site_fract_z
_atom_site_U_iso_or_equiv
_atom_site_adp_type
_atom_site_occupancy
_atom_site_symmetry_multiplicity
_atom_site_calc_flag
_atom_site_refinement_flags
_atom_site_disorder_assembly
_atom_site_disorder_group
S1 S 0.36119(4) 0.80913(4) 0.14249(4) 0.00832(14) Uani 1 1 d . . .
S2 S 0.86605(4) 0.68010(4) 0.09535(4) 0.00805(14) Uani 1 1 d . . .
Na1 Na 0.24199(7) 0.99503(6) 0.77589(6) 0.01073(17) Uani 1 1 d . . .
Na2 Na 0.11442(7) 0.65641(7) 0.87243(6) 0.01272(17) Uani 1 1 d . . .
Na3 Na 0.5000 0.5000 0.0000 0.0120(2) Uani 1 2 d S . .
Na4 Na 0.0000 1.0000 0.0000 0.0144(2) Uani 1 2 d S . .
O1 O 0.53293(12) 0.84983(11) 0.14496(13) 0.0129(2) Uani 1 1 d . . .
O2 O 0.24391(12) 0.87587(11) 0.00708(11) 0.0125(2) Uani 1 1 d . . .
O3 O 0.34677(13) 0.65711(11) 0.12601(11) 0.0111(2) Uani 1 1 d . . .
O4 O 0.34143(12) 0.85736(11) 0.28718(12) 0.0128(2) Uani 1 1 d . . .
O5 O 0.90916(13) 0.82734(11) 0.12617(11) 0.0111(2) Uani 1 1 d . . .
O6 O 0.88530(13) 0.63407(11) -0.05122(12) 0.0134(2) Uani 1 1 d . . .
O7 O 0.68968(13) 0.66277(11) 0.08289(13) 0.0140(2) Uani 1 1 d . . .
O8 O 0.96508(12) 0.59351(11) 0.22464(12) 0.0138(3) Uani 1 1 d . . .
H1 H 0.606(3) 0.762(3) 0.117(3) 0.062(9) Uiso 1 1 d . . .

loop_
_atom_site_aniso_label
_atom_site_aniso_U_11
_atom_site_aniso_U_22
_atom_site_aniso_U_33
_atom_site_aniso_U_23
_atom_site_aniso_U_13
_atom_site_aniso_U_12
S1 0.0077(2) 0.0087(2) 0.0088(2) -0.00011(11) 0.00283(14) 0.00000(11)
S2 0.0072(2) 0.0080(2) 0.0092(2) -0.00051(12) 0.00297(14) -0.00004(11)
Na1 0.0112(3) 0.0105(3) 0.0109(3) -0.0004(2) 0.0042(2) -0.0007(2)
Na2 0.0102(3) 0.0172(3) 0.0107(3) -0.0013(2) 0.0033(2) -0.0010(2)
Na3 0.0097(4) 0.0107(4) 0.0142(4) -0.0008(3) 0.0020(3) -0.0013(3)
Na4 0.0153(4) 0.0125(4) 0.0190(4) 0.0052(3) 0.0103(4) 0.0032(3)
O1 0.0093(5) 0.0115(5) 0.0197(5) -0.0027(4) 0.0071(4) -0.0015(4)
O2 0.0119(5) 0.0137(5) 0.0113(5) 0.0022(4) 0.0028(4) 0.0021(4)
O3 0.0123(5) 0.0095(5) 0.0120(5) 0.0000(4) 0.0044(4) -0.0007(4)
O4 0.0127(5) 0.0154(5) 0.0114(5) -0.0023(4) 0.0054(4) -0.0004(4)
O5 0.0126(5) 0.0091(5) 0.0121(5) -0.0011(4) 0.0048(4) -0.0021(4)
O6 0.0137(5) 0.0161(5) 0.0114(5) -0.0037(4) 0.0055(4) -0.0005(4)
O7 0.0089(5) 0.0121(5) 0.0223(6) -0.0039(4) 0.0069(4) -0.0011(4)
O8 0.0146(5) 0.0141(5) 0.0132(5) 0.0028(4) 0.0050(4) 0.0038(4)

loop_
_atom_type_symbol
_atom_type_description
_atom_type_scat_dispersion_real
_atom_type_scat_dispersion_imag
_atom_type_scat_source
S S 0.1246 0.1234 'International Tables Vol C Tables 4.2.6.8 and 6.1.1.4'
O O 0.0106 0.0060 'International Tables Vol C Tables 4.2.6.8 and 6.1.1.4'
Na Na 0.0362 0.0249 'International Tables Vol C Tables 4.2.6.8 and 6.1.1.4'
H H 0.0000 0.0000 'International Tables Vol C Tables 4.2.6.8 and 6.1.1.4'

loop_
_geom_angle_atom_site_label_1
_geom_angle_atom_site_label_2
_geom_angle_atom_site_label_3
_geom_angle
_geom_angle_site_symmetry_1
_geom_angle_site_symmetry_3
_geom_angle_publ_flag
O4 S1 O2 111.55(6) . . ?
O4 S1 O3 112.24(6) . . ?
O2 S1 O3 109.69(6) . . ?
O4 S1 O1 107.48(6) . . ?
O2 S1 O1 107.85(6) . . ?
O3 S1 O1 107.84(6) . . ?
O4 S1 Na2 128.55(5) . 1_554 ?
O2 S1 Na2 54.72(4) . 1_554 ?
O3 S1 Na2 55.01(4) . 1_554 ?
O1 S1 Na2 123.96(4) . 1_554 ?
O6 S2 O5 111.69(6) . . ?
O6 S2 O8 110.35(6) . . ?
O5 S2 O8 110.36(6) . . ?
O6 S2 O7 107.92(6) . . ?
O5 S2 O7 108.11(6) . . ?
O8 S2 O7 108.30(6) . . ?
O6 S2 Na2 129.04(5) . 4_675 ?
O5 S2 Na2 45.63(4) . 4_675 ?
O8 S2 Na2 64.74(4) . 4_675 ?
O7 S2 Na2 122.02(5) . 4_675 ?
O6 S2 Na2 76.25(5) . 3_666 ?
O5 S2 Na2 160.23(5) . 3_666 ?
O8 S2 Na2 50.44(4) . 3_666 ?
O7 S2 Na2 85.31(4) . 3_666 ?
Na2 S2 Na2 115.021(16) 4_675 3_666 ?
O3 Na1 O1 97.77(4) 4_576 3_676 ?
O3 Na1 O2 108.19(4) 4_576 1_556 ?
O1 Na1 O2 105.23(4) 3_676 1_556 ?
O3 Na1 O6 90.69(4) 4_576 2_655 ?
O1 Na1 O6 90.80(4) 3_676 2_655 ?
O2 Na1 O6 152.88(4) 1_556 2_655 ?
O3 Na1 O8 101.97(4) 4_576 4_476 ?
O1 Na1 O8 159.35(4) 3_676 4_476 ?
O2 Na1 O8 74.28(4) 1_556 4_476 ?
O6 Na1 O8 83.03(4) 2_655 4_476 ?
O3 Na1 O5 166.85(4) 4_576 3_676 ?
O1 Na1 O5 86.16(4) 3_676 3_676 ?
O2 Na1 O5 82.63(4) 1_556 3_676 ?
O6 Na1 O5 76.67(4) 2_655 3_676 ?
O8 Na1 O5 73.26(4) 4_476 3_676 ?
O3 Na1 Na2 122.14(3) 4_576 2_556 ?
O1 Na1 Na2 113.05(3) 3_676 2_556 ?
O2 Na1 Na2 108.92(3) 1_556 2_556 ?
O6 Na1 Na2 44.00(3) 2_655 2_556 ?
O8 Na1 Na2 50.31(3) 4_476 2_556 ?
O5 Na1 Na2 45.38(3) 3_676 2_556 ?
O3 Na1 Na4 141.77(3) 4_576 1_556 ?
O1 Na1 Na4 114.69(3) 3_676 1_556 ?
O2 Na1 Na4 45.82(3) 1_556 1_556 ?
O6 Na1 Na4 107.68(3) 2_655 1_556 ?
O8 Na1 Na4 49.91(3) 4_476 1_556 ?
O5 Na1 Na4 43.17(3) 3_676 1_556 ?
Na2 Na1 Na4 64.001(15) 2_556 1_556 ?
O3 Na1 Na2 77.64(3) 4_576 . ?
O1 Na1 Na2 140.66(3) 3_676 . ?
O2 Na1 Na2 43.49(3) 1_556 . ?
O6 Na1 Na2 127.95(3) 2_655 . ?
O8 Na1 Na2 51.56(3) 4_476 . ?
O5 Na1 Na2 107.19(3) 3_676 . ?
Na2 Na1 Na2 101.713(17) 2_556 . ?
Na4 Na1 Na2 64.542(14) 1_556 . ?
O3 Na1 Na2 41.21(3) 4_576 4_575 ?
O1 Na1 Na2 119.58(3) 3_676 4_575 ?
O2 Na1 Na2 125.93(3) 1_556 4_575 ?
O6 Na1 Na2 58.40(3) 2_655 4_575 ?
O8 Na1 Na2 73.53(3) 4_476 4_575 ?
O5 Na1 Na2 126.29(3) 3_676 4_575 ?
Na2 Na1 Na2 80.977(19) 2_556 4_575 ?
Na4 Na1 Na2 123.442(18) 1_556 4_575 ?
Na2 Na1 Na2 82.574(14) . 4_575 ?
O3 Na1 Na3 39.27(3) 4_576 2_655 ?
O1 Na1 Na3 66.39(3) 3_676 2_655 ?
O2 Na1 Na3 137.37(3) 1_556 2_655 ?
O6 Na1 Na3 69.04(3) 2_655 2_655 ?
O8 Na1 Na3 128.14(3) 4_476 2_655 ?
O5 Na1 Na3 134.86(3) 3_676 2_655 ?
Na2 Na1 Na3 112.685(18) 2_556 2_655 ?
Na4 Na1 Na3 176.680(17) 1_556 2_655 ?
Na2 Na1 Na3 116.842(17) . 2_655 ?
Na2 Na1 Na3 54.671(12) 4_575 2_655 ?
O6 Na2 O4 171.22(5) 1_456 4_576 ?
O6 Na2 O5 80.50(4) 1_456 4_476 ?
O4 Na2 O5 98.35(4) 4_576 4_476 ?
O6 Na2 O2 102.88(4) 1_456 1_556 ?
O4 Na2 O2 85.33(4) 4_576 1_556 ?
O5 Na2 O2 118.95(4) 4_476 1_556 ?
O6 Na2 O3 103.56(4) 1_456 1_556 ?
O4 Na2 O3 78.17(4) 4_576 1_556 ?
O5 Na2 O3 174.61(4) 4_476 1_556 ?
O2 Na2 O3 56.96(3) 1_556 1_556 ?
O6 Na2 O8 81.70(4) 1_456 3_666 ?
O4 Na2 O8 89.64(4) 4_576 3_666 ?
O5 Na2 O8 72.70(4) 4_476 3_666 ?
O2 Na2 O8 167.85(4) 1_556 3_666 ?
O3 Na2 O8 111.17(4) 1_556 3_666 ?
O6 Na2 O8 85.27(4) 1_456 4_476 ?
O4 Na2 O8 101.16(4) 4_576 4_476 ?
O5 Na2 O8 54.04(3) 4_476 4_476 ?
O2 Na2 O8 65.41(4) 1_556 4_476 ?
O3 Na2 O8 122.28(4) 1_556 4_476 ?
O8 Na2 O8 126.55(2) 3_666 4_476 ?
O6 Na2 S1 104.39(3) 1_456 1_556 ?
O4 Na2 S1 81.32(3) 4_576 1_556 ?
O5 Na2 S1 147.32(4) 4_476 1_556 ?
O2 Na2 S1 28.42(2) 1_556 1_556 ?
O3 Na2 S1 28.56(3) 1_556 1_556 ?
O8 Na2 S1 139.71(3) 3_666 1_556 ?
O8 Na2 S1 93.73(3) 4_476 1_556 ?
O6 Na2 S2 81.73(3) 1_456 4_476 ?
O4 Na2 S2 101.15(3) 4_576 4_476 ?
O5 Na2 S2 26.29(3) 4_476 4_476 ?
O2 Na2 S2 92.94(3) 1_556 4_476 ?
O3 Na2 S2 149.90(4) 1_556 4_476 ?
O8 Na2 S2 98.89(3) 3_666 4_476 ?
O8 Na2 S2 27.75(2) 4_476 4_476 ?
S1 Na2 S2 121.35(2) 1_556 4_476 ?
O6 Na2 S2 84.55(3) 1_456 3_666 ?
O4 Na2 S2 87.04(3) 4_576 3_666 ?
O5 Na2 S2 98.74(3) 4_476 3_666 ?
O2 Na2 S2 142.23(3) 1_556 3_666 ?
O3 Na2 S2 85.26(3) 1_556 3_666 ?
O8 Na2 S2 26.07(2) 3_666 3_666 ?
O8 Na2 S2 152.23(3) 4_476 3_666 ?
S1 Na2 S2 113.81(2) 1_556 3_666 ?
S2 Na2 S2 124.836(19) 4_476 3_666 ?
O6 Na2 Na1 46.01(3) 1_456 2_546 ?
O4 Na2 Na1 127.44(3) 4_576 2_546 ?
O5 Na2 Na1 48.21(3) 4_476 2_546 ?
O2 Na2 Na1 143.02(3) 1_556 2_546 ?
O3 Na2 Na1 137.17(3) 1_556 2_546 ?
O8 Na2 Na1 46.77(3) 3_666 2_546 ?
O8 Na2 Na1 89.04(3) 4_476 2_546 ?
S1 Na2 Na1 149.97(2) 1_556 2_546 ?
S2 Na2 Na1 66.747(16) 4_476 2_546 ?
S2 Na2 Na1 65.519(17) 3_666 2_546 ?
O6 Na2 Na3 132.73(3) 1_456 1_556 ?
O4 Na2 Na3 43.27(3) 4_576 1_556 ?
O5 Na2 Na3 133.26(3) 4_476 1_556 ?
O2 Na2 Na3 88.43(3) 1_556 1_556 ?
O3 Na2 Na3 45.93(3) 1_556 1_556 ?
O8 Na2 Na3 80.36(3) 3_666 1_556 ?
O8 Na2 Na3 139.24(3) 4_476 1_556 ?
S1 Na2 Na3 66.213(13) 1_556 1_556 ?
S2 Na2 Na3 144.192(18) 4_476 1_556 ?
S2 Na2 Na3 61.648(13) 3_666 1_556 ?
Na1 Na2 Na3 126.40(2) 2_546 1_556 ?
O7 Na3 O7 180.0 . 3_665 ?
O7 Na3 O4 92.16(4) . 4_575 ?
O7 Na3 O4 87.84(4) 3_665 4_575 ?
O7 Na3 O4 87.84(4) . 2_645 ?
O7 Na3 O4 92.16(4) 3_665 2_645 ?
O4 Na3 O4 180.00(4) 4_575 2_645 ?
O7 Na3 O3 97.99(4) . 3_665 ?
O7 Na3 O3 82.01(4) 3_665 3_665 ?
O4 Na3 O3 103.01(3) 4_575 3_665 ?
O4 Na3 O3 76.99(3) 2_645 3_665 ?
O7 Na3 O3 82.01(4) . . ?
O7 Na3 O3 97.99(4) 3_665 . ?
O4 Na3 O3 76.99(3) 4_575 . ?
O4 Na3 O3 103.01(3) 2_645 . ?
O3 Na3 O3 180.00(4) 3_665 . ?
O7 Na3 Na2 70.71(3) . 3_666 ?
O7 Na3 Na2 109.29(3) 3_665 3_666 ?
O4 Na3 Na2 138.37(3) 4_575 3_666 ?
O4 Na3 Na2 41.63(3) 2_645 3_666 ?
O3 Na3 Na2 46.11(2) 3_665 3_666 ?
O3 Na3 Na2 133.89(2) . 3_666 ?
O7 Na3 Na2 109.29(3) . 1_554 ?
O7 Na3 Na2 70.71(3) 3_665 1_554 ?
O4 Na3 Na2 41.63(3) 4_575 1_554 ?
O4 Na3 Na2 138.37(3) 2_645 1_554 ?
O3 Na3 Na2 133.89(2) 3_665 1_554 ?
O3 Na3 Na2 46.11(2) . 1_554 ?
Na2 Na3 Na2 180.000(18) 3_666 1_554 ?
O7 Na3 Na1 73.14(3) . 2_645 ?
O7 Na3 Na1 106.86(3) 3_665 2_645 ?
O4 Na3 Na1 77.56(3) 4_575 2_645 ?
O4 Na3 Na1 102.44(3) 2_645 2_645 ?
O3 Na3 Na1 36.59(2) 3_665 2_645 ?
O3 Na3 Na1 143.41(2) . 2_645 ?
Na2 Na3 Na1 61.366(13) 3_666 2_645 ?
Na2 Na3 Na1 118.634(13) 1_554 2_645 ?
O7 Na3 Na1 106.86(3) . 4_575 ?
O7 Na3 Na1 73.14(3) 3_665 4_575 ?
O4 Na3 Na1 102.44(3) 4_575 4_575 ?
O4 Na3 Na1 77.56(3) 2_645 4_575 ?
O3 Na3 Na1 143.41(2) 3_665 4_575 ?
O3 Na3 Na1 36.59(2) . 4_575 ?
Na2 Na3 Na1 118.634(13) 3_666 4_575 ?
Na2 Na3 Na1 61.366(13) 1_554 4_575 ?
Na1 Na3 Na1 180.000(16) 2_645 4_575 ?
O5 Na4 O5 180.00(4) 3_675 1_455 ?
O5 Na4 O2 86.30(4) 3_675 . ?
O5 Na4 O2 93.70(4) 1_455 . ?
O5 Na4 O2 93.70(4) 3_675 3_575 ?
O5 Na4 O2 86.30(4) 1_455 3_575 ?
O2 Na4 O2 180.00(5) . 3_575 ?
O5 Na4 O8 73.83(3) 3_675 4_475 ?
O5 Na4 O8 106.17(3) 1_455 4_475 ?
O2 Na4 O8 71.43(3) . 4_475 ?
O2 Na4 O8 108.57(3) 3_575 4_475 ?
O5 Na4 O8 106.17(3) 3_675 2_655 ?
O5 Na4 O8 73.83(3) 1_455 2_655 ?
O2 Na4 O8 108.57(3) . 2_655 ?
O2 Na4 O8 71.43(3) 3_575 2_655 ?
O8 Na4 O8 180.000(17) 4_475 2_655 ?
O5 Na4 Na1 47.75(3) 3_675 1_554 ?
O5 Na4 Na1 132.25(3) 1_455 1_554 ?
O2 Na4 Na1 45.35(3) . 1_554 ?
O2 Na4 Na1 134.65(3) 3_575 1_554 ?
O8 Na4 Na1 46.32(2) 4_475 1_554 ?
O8 Na4 Na1 133.68(2) 2_655 1_554 ?
O5 Na4 Na1 132.25(3) 3_675 3_576 ?
O5 Na4 Na1 47.75(3) 1_455 3_576 ?
O2 Na4 Na1 134.65(3) . 3_576 ?
O2 Na4 Na1 45.35(3) 3_575 3_576 ?
O8 Na4 Na1 133.68(2) 4_475 3_576 ?
O8 Na4 Na1 46.32(2) 2_655 3_576 ?
Na1 Na4 Na1 180.0 1_554 3_576 ?
O5 Na4 Na2 41.47(3) 3_675 2 ?
O5 Na4 Na2 138.53(3) 1_455 2 ?
O2 Na4 Na2 102.13(3) . 2 ?
O2 Na4 Na2 77.87(3) 3_575 2 ?
O8 Na4 Na2 46.64(3) 4_475 2 ?
O8 Na4 Na2 133.36(3) 2_655 2 ?
Na1 Na4 Na2 57.585(14) 1_554 2 ?
Na1 Na4 Na2 122.415(14) 3_576 2 ?
O5 Na4 Na2 138.53(3) 3_675 4_575 ?
O5 Na4 Na2 41.47(3) 1_455 4_575 ?
O2 Na4 Na2 77.87(3) . 4_575 ?
O2 Na4 Na2 102.13(3) 3_575 4_575 ?
O8 Na4 Na2 133.36(3) 4_475 4_575 ?
O8 Na4 Na2 46.64(3) 2_655 4_575 ?
Na1 Na4 Na2 122.415(14) 1_554 4_575 ?
Na1 Na4 Na2 57.585(14) 3_576 4_575 ?
Na2 Na4 Na2 180.000(19) 2 4_575 ?
O5 Na4 Na2 108.58(3) 3_675 1_554 ?
O5 Na4 Na2 71.42(3) 1_455 1_554 ?
O2 Na4 Na2 41.64(3) . 1_554 ?
O2 Na4 Na2 138.36(3) 3_575 1_554 ?
O8 Na4 Na2 49.63(2) 4_475 1_554 ?
O8 Na4 Na2 130.37(2) 2_655 1_554 ?
Na1 Na4 Na2 61.388(13) 1_554 1_554 ?
Na1 Na4 Na2 118.612(13) 3_576 1_554 ?
Na2 Na4 Na2 95.783(9) 2 1_554 ?
Na2 Na4 Na2 84.217(9) 4_575 1_554 ?
O5 Na4 Na2 71.42(3) 3_675 3_576 ?
O5 Na4 Na2 108.58(3) 1_455 3_576 ?
O2 Na4 Na2 138.36(3) . 3_576 ?
O2 Na4 Na2 41.64(3) 3_575 3_576 ?
O8 Na4 Na2 130.37(2) 4_475 3_576 ?
O8 Na4 Na2 49.63(2) 2_655 3_576 ?
Na1 Na4 Na2 118.612(13) 1_554 3_576 ?
Na1 Na4 Na2 61.388(13) 3_576 3_576 ?
Na2 Na4 Na2 84.217(9) 2 3_576 ?
Na2 Na4 Na2 95.783(9) 4_575 3_576 ?
Na2 Na4 Na2 180.000(16) 1_554 3_576 ?
S1 O1 Na1 149.71(7) . 3_676 ?
S1 O2 Na1 139.04(6) . 1_554 ?
S1 O2 Na4 127.13(6) . . ?
Na1 O2 Na4 88.83(4) 1_554 . ?
S1 O2 Na2 96.86(5) . 1_554 ?
Na1 O2 Na2 95.73(4) 1_554 1_554 ?
Na4 O2 Na2 98.90(4) . 1_554 ?
S1 O3 Na1 126.28(6) . 4_575 ?
S1 O3 Na3 127.17(6) . . ?
Na1 O3 Na3 104.14(4) 4_575 . ?
S1 O3 Na2 96.43(5) . 1_554 ?
Na1 O3 Na2 100.57(4) 4_575 1_554 ?
Na3 O3 Na2 87.97(3) . 1_554 ?
S1 O4 Na2 129.57(6) . 4_575 ?
S1 O4 Na3 134.85(6) . 2_655 ?
Na2 O4 Na3 95.09(4) 4_575 2_655 ?
S2 O5 Na4 135.22(6) . 1_655 ?
S2 O5 Na2 108.08(6) . 4_675 ?
Na4 O5 Na2 98.65(4) 1_655 4_675 ?
S2 O5 Na1 127.00(6) . 3_676 ?
Na4 O5 Na1 89.08(4) 1_655 3_676 ?
Na2 O5 Na1 86.41(4) 4_675 3_676 ?
S2 O6 Na2 127.20(6) . 1_654 ?
S2 O6 Na1 142.20(7) . 2_645 ?
Na2 O6 Na1 90.00(4) 1_654 2_645 ?
S2 O7 Na3 136.58(6) . . ?
S2 O8 Na1 129.36(6) . 4_675 ?
S2 O8 Na2 103.49(5) . 3_666 ?
Na1 O8 Na2 82.92(4) 4_675 3_666 ?
S2 O8 Na4 145.89(6) . 2_645 ?
Na1 O8 Na4 83.76(3) 4_675 2_645 ?
Na2 O8 Na4 86.62(3) 3_666 2_645 ?
S2 O8 Na2 87.52(5) . 4_675 ?
Na1 O8 Na2 86.39(4) 4_675 4_675 ?
Na2 O8 Na2 168.00(4) 3_666 4_675 ?
Na4 O8 Na2 86.81(3) 2_645 4_675 ?

loop_
_geom_bond_atom_site_label_1
_geom_bond_atom_site_label_2
_geom_bond_distance
_geom_bond_site_symmetry_2
_geom_bond_publ_flag
S1 O4 1.4527(10) . ?
S1 O2 1.4651(10) . ?
S1 O3 1.4706(11) . ?
S1 O1 1.5271(10) . ?
S1 Na2 3.0566(6) 1_554 ?
S2 O6 1.4604(10) . ?
S2 O5 1.4678(11) . ?
S2 O8 1.4681(10) . ?
S2 O7 1.4999(11) . ?
S2 Na2 3.1502(7) 4_675 ?
S2 Na2 3.2484(8) 3_666 ?
Na1 O3 2.3660(12) 4_576 ?
Na1 O1 2.3711(12) 3_676 ?
Na1 O2 2.3849(12) 1_556 ?
Na1 O6 2.3893(11) 2_655 ?
Na1 O8 2.4383(11) 4_476 ?
Na1 O5 2.4810(12) 3_676 ?
Na1 Na2 3.3212(8) 2_556 ?
Na1 Na4 3.3514(6) 1_556 ?
Na1 Na2 3.6335(9) . ?
Na1 Na2 3.7597(8) 4_575 ?
Na1 Na3 3.8488(6) 2_655 ?
Na2 O6 2.3069(12) 1_456 ?
Na2 O4 2.3310(11) 4_576 ?
Na2 O5 2.3687(11) 4_476 ?
Na2 O2 2.5134(12) 1_556 ?
Na2 O3 2.5199(11) 1_556 ?
Na2 O8 2.5755(13) 3_666 ?
Na2 O8 2.8515(12) 4_476 ?
Na2 S1 3.0566(6) 1_556 ?
Na2 S2 3.1502(7) 4_476 ?
Na2 S2 3.2484(8) 3_666 ?
Na2 Na1 3.3212(8) 2_546 ?
Na2 Na3 3.4947(6) 1_556 ?
Na3 O7 2.2151(10) . ?
Na3 O7 2.2151(10) 3_665 ?
Na3 O4 2.4049(10) 4_575 ?
Na3 O4 2.4049(10) 2_645 ?
Na3 O3 2.5123(10) 3_665 ?
Na3 O3 2.5123(10) . ?
Na3 Na2 3.4947(6) 3_666 ?
Na3 Na2 3.4947(6) 1_554 ?
Na3 Na1 3.8488(6) 2_645 ?
Na3 Na1 3.8488(6) 4_575 ?
Na4 O5 2.2932(10) 3_675 ?
Na4 O5 2.2932(10) 1_455 ?
Na4 O2 2.4040(10) . ?
Na4 O2 2.4040(10) 3_575 ?
Na4 O8 2.5794(10) 4_475 ?
Na4 O8 2.5794(10) 2_655 ?
Na4 Na1 3.3514(6) 1_554 ?
Na4 Na1 3.3514(6) 3_576 ?
Na4 Na2 3.5361(6) 2 ?
Na4 Na2 3.5361(6) 4_575 ?
Na4 Na2 3.7370(7) 1_554 ?
Na4 Na2 3.7370(7) 3_576 ?
O1 Na1 2.3711(11) 3_676 ?
O2 Na1 2.3849(12) 1_554 ?
O2 Na2 2.5134(12) 1_554 ?
O3 Na1 2.3660(12) 4_575 ?
O3 Na2 2.5199(11) 1_554 ?
O4 Na2 2.3310(11) 4_575 ?
O4 Na3 2.4049(10) 2_655 ?
O5 Na4 2.2932(10) 1_655 ?
O5 Na2 2.3687(11) 4_675 ?
O5 Na1 2.4810(12) 3_676 ?
O6 Na2 2.3069(12) 1_654 ?
O6 Na1 2.3893(11) 2_645 ?
O8 Na1 2.4383(11) 4_675 ?
O8 Na2 2.5755(13) 3_666 ?
O8 Na4 2.5794(10) 2_645 ?
O8 Na2 2.8515(12) 4_675 ?

loop_
_geom_hbond_atom_site_label_D
_geom_hbond_atom_site_label_H
_geom_hbond_atom_site_label_A
_geom_hbond_distance_DH
_geom_hbond_distance_HA
_geom_hbond_distance_DA
_geom_hbond_angle_DHA
_geom_hbond_site_symmetry_A
_geom_hbond_publ_flag
O1 H1 O7 1.13(3) 1.29(3) 2.4238(16) 179.0(17) . yes
